data_4075351
loop_
_publ_author_name
'Ura, Yasuyuki'
'Utsumi, Taka-aki'
'Tsujita, Hiroshi'
'Wada, Kenji'
'Kondo, Teruyuki'
'Mitsudo, Take-aki'

_publ_section_title
;
 Formation of Divalent Ruthenacycles via Oxidative Cyclization of
 1,3,5-Cyclooctatriene with Maleic Anhydride or Maleimides:&#x00A0; An
 Intermediate for the Transition Metal-Mediated [6 + 2] Cycloaddition of
 1,3,5-Trienes and Alkenes
;
_journal_issue 12
_journal_name_full Organometallics
_journal_page_first 2934
_journal_paper_doi 10.1021/om060242t
_journal_volume 25
_journal_year 2006
_chemical_formula_moiety 'C45 H43 Cl2 N O2 P2 Ru '
_chemical_formula_sum 'C45 H43 Cl2 N O2 P2 Ru'
_chemical_formula_weight 863.76
_space_group_IT_number 2
_symmetry_cell_setting triclinic
_symmetry_Int_Tables_number 2
_symmetry_space_group_name_Hall '-P 1'
_symmetry_space_group_name_H-M 'P -1'
_cell_angle_alpha 90.466(7)
_cell_angle_beta 91.225(3)
_cell_angle_gamma 93.021(8)
_cell_formula_units_Z 4
_cell_length_a 10.4811(13)
_cell_length_b 15.523(3)
_cell_length_c 24.0006(12)
_cell_measurement_reflns_used 14424
_cell_measurement_temperature 143.1
_cell_measurement_theta_max 27.4
_cell_measurement_theta_min 1.6
_cell_volume 3898.4(9)
_computing_cell_refinement PROCESS-AUTO
_computing_data_collection PROCESS-AUTO
_computing_data_reduction CrystalStructure
_computing_publication_material 'CrystalStructure 3.7.0'
_computing_structure_refinement CRYSTALS
_computing_structure_solution SIR92
_diffrn_detector_area_resol_mean 10.00
_diffrn_measured_fraction_theta_full 0.849
_diffrn_measured_fraction_theta_max 0.855
_diffrn_measurement_device_type 'Rigaku RAXIS-RAPID'
_diffrn_measurement_method \w
_diffrn_radiation_type 'Mo K\a'
_diffrn_radiation_wavelength 0.71069
_diffrn_reflns_av_R_equivalents 0.069
_diffrn_reflns_limit_h_max 13
_diffrn_reflns_limit_h_min -12
_diffrn_reflns_limit_k_max 20
_diffrn_reflns_limit_k_min -19
_diffrn_reflns_limit_l_max 29
_diffrn_reflns_limit_l_min -31
_diffrn_reflns_number 28588
_diffrn_reflns_theta_full 27.50
_diffrn_reflns_theta_max 27.42
_exptl_absorpt_coefficient_mu 0.661
_exptl_absorpt_correction_T_max 0.936
_exptl_absorpt_correction_T_min 0.751
_exptl_absorpt_correction_type multi-scan
_exptl_absorpt_process_details
;
    Higashi, T. (1995). Program for Absorption Correction.
    Rigaku Corporation, Tokyo, Japan.
;
_exptl_crystal_colour yellow
_exptl_crystal_density_diffrn 1.472
_exptl_crystal_density_method 'not measured'
_exptl_crystal_description block
_exptl_crystal_F_000 1776.00
_exptl_crystal_size_max 0.15
_exptl_crystal_size_mid 0.15
_exptl_crystal_size_min 0.10
_refine_diff_density_max 1.55
_refine_diff_density_min -1.59
_refine_ls_extinction_method none
_refine_ls_goodness_of_fit_ref 0.978
_refine_ls_hydrogen_treatment refall
_refine_ls_number_parameters 1041
_refine_ls_number_reflns 15178
_refine_ls_R_factor_gt 0.0732
_refine_ls_shift/su_max 0.0000
_refine_ls_structure_factor_coef Fsqd
_refine_ls_weighting_details 'w = 1/[0.0010Fo^2^ + 2.0000\s(Fo^2^) + 0.2000]/(4Fo^2^)'
_refine_ls_weighting_scheme calc
_refine_ls_wR_factor_ref 0.1499
_reflns_number_gt 9983
_reflns_number_total 15192
_reflns_threshold_expression F^2^>2.0\s(F^2^)
_cod_data_source_file om060242tsi20060316_111701.cif
_cod_data_source_block '_complex_11a'
_cod_original_cell_volume 3898.3(9)
_cod_original_formula_sum 'C45 H43 Cl2 N O2 P2 Ru '
_cod_database_code 4075351

loop_
_symmetry_equiv_pos_site_id
_symmetry_equiv_pos_as_xyz
1 +X,+Y,+Z
2 -X,-Y,-Z

loop_
_atom_site_label
_atom_site_type_symbol
_atom_site_fract_x
_atom_site_fract_y
_atom_site_fract_z
_atom_site_U_iso_or_equiv
_atom_site_adp_type
_atom_site_occupancy
_atom_site_symmetry_multiplicity
_atom_site_calc_flag
_atom_site_refinement_flags
Ru(1) Ru 1.22224(5) 0.39921(3) 0.89307(2) 0.01756(13) Uani 1.00 1 d .
Ru(2) Ru 0.73833(5) 0.88708(3) 0.60320(2) 0.01979(14) Uani 1.00 1 d .
Cl(1) Cl 0.8815(2) 0.31103(12) 0.65919(9) 0.0485(6) Uani 1.00 1 d .
Cl(2) Cl 1.0821(2) 0.30302(12) 0.57823(9) 0.0565(7) Uani 1.00 1 d .
Cl(3) Cl 0.4655(3) 0.82236(13) 0.88481(12) 0.0786(9) Uani 1.00 1 d .
Cl(4) Cl 0.7264(3) 0.77125(17) 0.90491(10) 0.0853(10) Uani 1.00 1 d .
P(1) P 1.28126(17) 0.27707(9) 0.84512(6) 0.0205(4) Uani 1.00 1 d .
P(2) P 1.01857(17) 0.34206(9) 0.87226(6) 0.0215(4) Uani 1.00 1 d .
P(3) P 0.80215(18) 0.77238(10) 0.65658(6) 0.0250(4) Uani 1.00 1 d .
P(4) P 0.53775(18) 0.82527(10) 0.61844(6) 0.0235(4) Uani 1.00 1 d .
O(1) O 1.4695(4) 0.6340(2) 0.78106(18) 0.0315(13) Uani 1.00 1 d .
O(2) O 1.1649(4) 0.4235(2) 0.73889(17) 0.0274(12) Uani 1.00 1 d .
O(3) O 1.0177(5) 1.1132(2) 0.71349(19) 0.0372(15) Uani 1.00 1 d .
O(4) O 0.7013(4) 0.9166(2) 0.75933(17) 0.0295(13) Uani 1.00 1 d .
N(1) N 1.3352(5) 0.5211(2) 0.7502(2) 0.0221(14) Uani 1.00 1 d .
N(2) N 0.8734(5) 1.0096(2) 0.7464(2) 0.0260(15) Uani 1.00 1 d .
C(1) C 1.4128(6) 0.4698(3) 0.8964(2) 0.0213(17) Uani 1.00 1 d .
C(2) C 1.4052(6) 0.4114(3) 0.9408(2) 0.0241(17) Uani 1.00 1 d .
C(3) C 1.3054(7) 0.3960(3) 0.9800(2) 0.0271(18) Uani 1.00 1 d .
C(4) C 1.1845(7) 0.4314(3) 0.9805(2) 0.0281(19) Uani 1.00 1 d .
C(5) C 1.1445(6) 0.4999(3) 0.9469(2) 0.0245(18) Uani 1.00 1 d .
C(6) C 1.1953(7) 0.5922(3) 0.9490(2) 0.0269(18) Uani 1.00 1 d .
C(7) C 1.3388(7) 0.6058(3) 0.9443(2) 0.032(2) Uani 1.00 1 d .
C(8) C 1.3883(6) 0.5659(3) 0.8928(2) 0.0254(18) Uani 1.00 1 d .
C(9) C 1.3030(6) 0.5762(3) 0.8399(2) 0.0232(17) Uani 1.00 1 d .
C(10) C 1.3811(6) 0.5829(3) 0.7885(2) 0.0236(17) Uani 1.00 1 d .
C(11) C 1.2276(6) 0.4734(3) 0.7698(2) 0.0221(17) Uani 1.00 1 d .
C(12) C 1.2049(6) 0.4985(3) 0.8282(2) 0.0200(16) Uani 1.00 1 d .
C(13) C 1.3864(7) 0.5145(3) 0.6957(2) 0.0264(18) Uani 1.00 1 d .
C(14) C 1.3114(7) 0.5303(4) 0.6496(2) 0.032(2) Uani 1.00 1 d .
C(15) C 1.3634(9) 0.5272(4) 0.5970(2) 0.041(2) Uani 1.00 1 d .
C(16) C 1.4892(9) 0.5088(4) 0.5915(2) 0.045(2) Uani 1.00 1 d .
C(17) C 1.5639(8) 0.4930(4) 0.6386(3) 0.042(2) Uani 1.00 1 d .
C(18) C 1.5122(7) 0.4956(3) 0.6901(2) 0.033(2) Uani 1.00 1 d .
C(19) C 1.1364(6) 0.2117(3) 0.8238(2) 0.0278(19) Uani 1.00 1 d .
C(20) C 1.0260(6) 0.2672(3) 0.8127(2) 0.0263(18) Uani 1.00 1 d .
C(21) C 1.3823(6) 0.2829(3) 0.7839(2) 0.0253(18) Uani 1.00 1 d .
C(22) C 1.3368(7) 0.2584(4) 0.7304(2) 0.0303(19) Uani 1.00 1 d .
C(23) C 1.4203(10) 0.2563(5) 0.6867(3) 0.053(2) Uani 1.00 1 d .
C(24) C 1.5465(9) 0.2768(4) 0.6949(3) 0.048(2) Uani 1.00 1 d .
C(25) C 1.5938(8) 0.3017(4) 0.7473(3) 0.044(2) Uani 1.00 1 d .
C(26) C 1.5116(7) 0.3067(3) 0.7911(2) 0.036(2) Uani 1.00 1 d .
C(27) C 1.3620(6) 0.1898(3) 0.8812(2) 0.0238(17) Uani 1.00 1 d .
C(28) C 1.4301(7) 0.1295(3) 0.8527(2) 0.031(2) Uani 1.00 1 d .
C(29) C 1.4724(7) 0.0562(3) 0.8789(2) 0.035(2) Uani 1.00 1 d .
C(30) C 1.4457(7) 0.0420(3) 0.9346(2) 0.038(2) Uani 1.00 1 d .
C(31) C 1.3785(7) 0.1019(4) 0.9636(2) 0.036(2) Uani 1.00 1 d .
C(32) C 1.3409(7) 0.1760(3) 0.9371(2) 0.0307(19) Uani 1.00 1 d .
C(33) C 0.9302(6) 0.2758(3) 0.9237(2) 0.0238(17) Uani 1.00 1 d .
C(34) C 0.9944(7) 0.2449(3) 0.9698(2) 0.0284(19) Uani 1.00 1 d .
C(35) C 0.9273(7) 0.1952(3) 1.0093(2) 0.033(2) Uani 1.00 1 d .
C(36) C 0.7990(8) 0.1769(4) 1.0019(3) 0.040(2) Uani 1.00 1 d .
C(37) C 0.7368(8) 0.2060(4) 0.9562(3) 0.041(2) Uani 1.00 1 d .
C(38) C 0.7989(7) 0.2553(3) 0.9166(3) 0.035(2) Uani 1.00 1 d .
C(39) C 0.8984(6) 0.4179(3) 0.8509(2) 0.0224(17) Uani 1.00 1 d .
C(40) C 0.8255(6) 0.4572(3) 0.8905(2) 0.0243(17) Uani 1.00 1 d .
C(41) C 0.7454(6) 0.5213(4) 0.8753(2) 0.032(2) Uani 1.00 1 d .
C(42) C 0.7332(7) 0.5463(4) 0.8216(2) 0.035(2) Uani 1.00 1 d .
C(43) C 0.8047(7) 0.5078(4) 0.7816(2) 0.037(2) Uani 1.00 1 d .
C(44) C 0.8883(7) 0.4453(4) 0.7958(2) 0.032(2) Uani 1.00 1 d .
C(45) C 1.0447(7) 0.2915(4) 0.6488(2) 0.036(2) Uani 1.00 1 d .
C(46) C 0.9285(7) 0.9564(3) 0.5985(2) 0.030(2) Uani 1.00 1 d .
C(47) C 0.9148(7) 0.8980(4) 0.5553(2) 0.035(2) Uani 1.00 1 d .
C(48) C 0.8100(8) 0.8831(3) 0.5160(2) 0.035(2) Uani 1.00 1 d .
C(49) C 0.6911(7) 0.9201(3) 0.5162(2) 0.0297(19) Uani 1.00 1 d .
C(50) C 0.6545(7) 0.9883(3) 0.5504(2) 0.0270(18) Uani 1.00 1 d .
C(51) C 0.7055(7) 1.0815(3) 0.5506(2) 0.0294(19) Uani 1.00 1 d .
C(52) C 0.8469(7) 1.0944(3) 0.5532(2) 0.035(2) Uani 1.00 1 d .
C(53) C 0.9072(7) 1.0525(3) 0.6035(2) 0.031(2) Uani 1.00 1 d .
C(54) C 0.8303(6) 1.0642(3) 0.6573(2) 0.0258(18) Uani 1.00 1 d .
C(55) C 0.9224(7) 1.0672(3) 0.7076(2) 0.0285(19) Uani 1.00 1 d .
C(56) C 0.7598(7) 0.9650(3) 0.7279(2) 0.0272(18) Uani 1.00 1 d .
C(57) C 0.7326(6) 0.9876(3) 0.6694(2) 0.0250(18) Uani 1.00 1 d .
C(58) C 0.9290(7) 1.0041(3) 0.8014(2) 0.0264(18) Uani 1.00 1 d .
C(59) C 1.0533(7) 0.9795(4) 0.8081(3) 0.039(2) Uani 1.00 1 d .
C(60) C 1.1084(8) 0.9784(4) 0.8609(3) 0.043(2) Uani 1.00 1 d .
C(61) C 1.0419(10) 1.0003(4) 0.9063(3) 0.054(2) Uani 1.00 1 d .
C(62) C 0.9154(10) 1.0235(4) 0.8996(3) 0.052(2) Uani 1.00 1 d .
C(63) C 0.8612(8) 1.0265(4) 0.8467(2) 0.038(2) Uani 1.00 1 d .
C(64) C 0.6683(7) 0.7322(4) 0.6983(2) 0.033(2) Uani 1.00 1 d .
C(65) C 0.5484(7) 0.7299(4) 0.6639(2) 0.038(2) Uani 1.00 1 d .
C(66) C 0.9334(7) 0.7802(4) 0.7085(2) 0.034(2) Uani 1.00 1 d .
C(67) C 1.0570(8) 0.7906(4) 0.6886(3) 0.046(2) Uani 1.00 1 d .
C(68) C 1.1614(9) 0.7853(5) 0.7240(4) 0.060(3) Uani 1.00 1 d .
C(69) C 1.1433(11) 0.7717(5) 0.7804(4) 0.068(3) Uani 1.00 1 d .
C(70) C 1.0279(10) 0.7607(4) 0.8007(3) 0.054(2) Uani 1.00 1 d .
C(71) C 0.9177(8) 0.7655(4) 0.7652(3) 0.041(2) Uani 1.00 1 d .
C(72) C 0.8496(7) 0.6730(3) 0.6203(2) 0.0302(19) Uani 1.00 1 d .
C(73) C 0.9184(7) 0.6108(4) 0.6484(3) 0.041(2) Uani 1.00 1 d .
C(74) C 0.9478(7) 0.5359(4) 0.6213(4) 0.048(2) Uani 1.00 1 d .
C(75) C 0.9128(8) 0.5208(4) 0.5674(3) 0.045(2) Uani 1.00 1 d .
C(76) C 0.8441(8) 0.5809(4) 0.5387(3) 0.045(2) Uani 1.00 1 d .
C(77) C 0.8141(7) 0.6580(4) 0.5662(2) 0.038(2) Uani 1.00 1 d .
C(78) C 0.4376(7) 0.7729(3) 0.5625(2) 0.031(2) Uani 1.00 1 d .
C(79) C 0.4939(8) 0.7410(3) 0.5154(2) 0.036(2) Uani 1.00 1 d .
C(80) C 0.4187(9) 0.6958(4) 0.4754(3) 0.048(2) Uani 1.00 1 d .
C(81) C 0.2919(9) 0.6812(4) 0.4812(3) 0.051(2) Uani 1.00 1 d .
C(82) C 0.2338(9) 0.7125(4) 0.5280(4) 0.054(2) Uani 1.00 1 d .
C(83) C 0.3065(8) 0.7571(4) 0.5687(3) 0.042(2) Uani 1.00 1 d .
C(84) C 0.4293(7) 0.8992(4) 0.6494(2) 0.031(2) Uani 1.00 1 d .
C(85) C 0.3536(7) 0.9495(3) 0.6166(3) 0.037(2) Uani 1.00 1 d .
C(86) C 0.2828(8) 1.0128(4) 0.6408(4) 0.057(3) Uani 1.00 1 d .
C(87) C 0.2885(9) 1.0251(5) 0.6991(4) 0.064(3) Uani 1.00 1 d .
C(88) C 0.3619(10) 0.9724(6) 0.7306(4) 0.063(3) Uani 1.00 1 d .
C(89) C 0.4322(8) 0.9102(5) 0.7067(3) 0.047(2) Uani 1.00 1 d .
C(90) C 0.6093(10) 0.7932(5) 0.8540(3) 0.060(2) Uani 1.00 1 d .
H(1) H 1.4659 0.4508 0.8677 0.025 Uiso 1.00 1 c R
H(2) H 1.4572 0.3638 0.9358 0.029 Uiso 1.00 1 c R
H(3) H 1.3042 0.3389 0.9940 0.032 Uiso 1.00 1 c R
H(4) H 1.1194 0.3964 0.9975 0.034 Uiso 1.00 1 c R
H(5) H 1.0539 0.4974 0.9435 0.029 Uiso 1.00 1 c R
H(6) H 1.1709 0.6168 0.9832 0.032 Uiso 1.00 1 c R
H(7) H 1.1576 0.6219 0.9189 0.032 Uiso 1.00 1 c R
H(8) H 1.3773 0.5804 0.9759 0.038 Uiso 1.00 1 c R
H(9) H 1.3604 0.6660 0.9443 0.038 Uiso 1.00 1 c R
H(10) H 1.4685 0.5943 0.8853 0.030 Uiso 1.00 1 c R
H(11) H 1.2570 0.6269 0.8442 0.028 Uiso 1.00 1 c R
H(12) H 1.1208 0.5184 0.8296 0.024 Uiso 1.00 1 c R
H(13) H 1.2245 0.5431 0.6537 0.039 Uiso 1.00 1 c R
H(14) H 1.3119 0.5377 0.5650 0.049 Uiso 1.00 1 c R
H(15) H 1.5240 0.5077 0.5553 0.053 Uiso 1.00 1 c R
H(16) H 1.6510 0.4805 0.6345 0.051 Uiso 1.00 1 c R
H(17) H 1.5616 0.4837 0.7225 0.039 Uiso 1.00 1 c R
H(18) H 1.1529 0.1815 0.7904 0.034 Uiso 1.00 1 c R
H(19) H 1.1154 0.1715 0.8523 0.034 Uiso 1.00 1 c R
H(20) H 1.0373 0.2983 0.7791 0.031 Uiso 1.00 1 c R
H(21) H 0.9491 0.2321 0.8101 0.031 Uiso 1.00 1 c R
H(22) H 1.5432 0.3262 0.8266 0.043 Uiso 1.00 1 c R
H(23) H 1.6828 0.3145 0.7528 0.053 Uiso 1.00 1 c R
H(24) H 1.6023 0.2752 0.6642 0.058 Uiso 1.00 1 c R
H(25) H 1.3895 0.2386 0.6507 0.063 Uiso 1.00 1 c R
H(26) H 1.2483 0.2439 0.7246 0.037 Uiso 1.00 1 c R
H(27) H 1.4498 0.1397 0.8148 0.038 Uiso 1.00 1 c R
H(28) H 1.5190 0.0156 0.8588 0.043 Uiso 1.00 1 c R
H(29) H 1.4719 -0.0087 0.9525 0.046 Uiso 1.00 1 c R
H(30) H 1.3598 0.0933 1.0017 0.044 Uiso 1.00 1 c R
H(31) H 1.2997 0.2186 0.9577 0.037 Uiso 1.00 1 c R
H(32) H 1.0833 0.2584 0.9751 0.034 Uiso 1.00 1 c R
H(33) H 0.9710 0.1737 1.0409 0.040 Uiso 1.00 1 c R
H(34) H 0.7527 0.1449 1.0292 0.048 Uiso 1.00 1 c R
H(35) H 0.6484 0.1909 0.9507 0.049 Uiso 1.00 1 c R
H(36) H 0.7540 0.2758 0.8850 0.041 Uiso 1.00 1 c R
H(37) H 0.8310 0.4391 0.9281 0.029 Uiso 1.00 1 c R
H(38) H 0.6991 0.5485 0.9034 0.038 Uiso 1.00 1 c R
H(39) H 0.6745 0.5882 0.8112 0.042 Uiso 1.00 1 c R
H(40) H 0.7976 0.5254 0.7439 0.045 Uiso 1.00 1 c R
H(41) H 0.9384 0.4204 0.7680 0.038 Uiso 1.00 1 c R
H(42) H 1.0962 0.3321 0.6704 0.042 Uiso 1.00 1 c R
H(43) H 1.0609 0.2348 0.6605 0.042 Uiso 1.00 1 c R
H(44) H 0.9850 0.9381 0.6269 0.036 Uiso 1.00 1 c R
H(45) H 0.9671 0.8502 0.5594 0.042 Uiso 1.00 1 c R
H(46) H 0.8049 0.8259 0.5013 0.042 Uiso 1.00 1 c R
H(47) H 0.6225 0.8861 0.4993 0.035 Uiso 1.00 1 c R
H(48) H 0.5643 0.9857 0.5543 0.032 Uiso 1.00 1 c R
H(49) H 0.6750 1.1080 0.5177 0.035 Uiso 1.00 1 c R
H(50) H 0.6727 1.1091 0.5823 0.035 Uiso 1.00 1 c R
H(51) H 0.8796 1.0694 0.5205 0.041 Uiso 1.00 1 c R
H(52) H 0.8686 1.1546 0.5539 0.041 Uiso 1.00 1 c R
H(53) H 0.9884 1.0815 0.6095 0.037 Uiso 1.00 1 c R
H(54) H 0.7872 1.1165 0.6556 0.031 Uiso 1.00 1 c R
H(55) H 0.6494 1.0092 0.6684 0.030 Uiso 1.00 1 c R
H(56) H 1.0992 0.9630 0.7764 0.046 Uiso 1.00 1 c R
H(57) H 1.1948 0.9638 0.8656 0.052 Uiso 1.00 1 c R
H(58) H 1.0797 0.9993 0.9426 0.063 Uiso 1.00 1 c R
H(59) H 0.8664 1.0368 0.9311 0.063 Uiso 1.00 1 c R
H(60) H 0.7766 1.0448 0.8417 0.046 Uiso 1.00 1 c R
H(61) H 0.6598 0.7692 0.7296 0.040 Uiso 1.00 1 c R
H(62) H 0.6844 0.6758 0.7107 0.040 Uiso 1.00 1 c R
H(63) H 0.4778 0.7277 0.6881 0.045 Uiso 1.00 1 c R
H(64) H 0.5450 0.6795 0.6411 0.045 Uiso 1.00 1 c R
H(65) H 1.0694 0.7995 0.6499 0.055 Uiso 1.00 1 c R
H(66) H 1.2449 0.7934 0.7096 0.072 Uiso 1.00 1 c R
H(67) H 1.2163 0.7688 0.8044 0.081 Uiso 1.00 1 c R
H(68) H 1.0182 0.7508 0.8394 0.064 Uiso 1.00 1 c R
H(69) H 0.8345 0.7581 0.7800 0.049 Uiso 1.00 1 c R
H(70) H 0.9476 0.6210 0.6858 0.049 Uiso 1.00 1 c R
H(71) H 0.9920 0.4935 0.6411 0.058 Uiso 1.00 1 c R
H(72) H 0.9369 0.4697 0.5492 0.055 Uiso 1.00 1 c R
H(73) H 0.8180 0.5706 0.5010 0.055 Uiso 1.00 1 c R
H(74) H 0.7654 0.6989 0.5471 0.046 Uiso 1.00 1 c R
H(75) H 0.5836 0.7485 0.5108 0.043 Uiso 1.00 1 c R
H(76) H 0.4570 0.6755 0.4426 0.057 Uiso 1.00 1 c R
H(77) H 0.2438 0.6485 0.4536 0.060 Uiso 1.00 1 c R
H(78) H 0.1437 0.7044 0.5309 0.064 Uiso 1.00 1 c R
H(79) H 0.2664 0.7761 0.6014 0.050 Uiso 1.00 1 c R
H(80) H 0.3513 0.9419 0.5772 0.045 Uiso 1.00 1 c R
H(81) H 0.2308 1.0472 0.6181 0.069 Uiso 1.00 1 c R
H(82) H 0.2431 1.0700 0.7154 0.077 Uiso 1.00 1 c R
H(83) H 0.3600 0.9776 0.7700 0.075 Uiso 1.00 1 c R
H(84) H 0.4858 0.8759 0.7287 0.057 Uiso 1.00 1 c R
H(85) H 0.5926 0.7435 0.8311 0.072 Uiso 1.00 1 c R
H(86) H 0.6403 0.8398 0.8318 0.072 Uiso 1.00 1 c R

loop_
_atom_site_aniso_label
_atom_site_aniso_U_11
_atom_site_aniso_U_22
_atom_site_aniso_U_33
_atom_site_aniso_U_12
_atom_site_aniso_U_13
_atom_site_aniso_U_23
Ru(1) 0.0192(3) 0.0174(2) 0.0161(2) 0.00185(19) 0.0003(2) 0.00010(16)
Ru(2) 0.0233(3) 0.0184(2) 0.0178(2) 0.0008(2) 0.0040(2) 0.00258(17)
Cl(1) 0.0466(15) 0.0487(10) 0.0503(11) 0.0021(8) 0.0039(9) -0.0003(8)
Cl(2) 0.0667(18) 0.0611(12) 0.0424(11) 0.0042(10) 0.0152(10) -0.0053(8)
Cl(3) 0.104(2) 0.0443(12) 0.0890(18) -0.0002(12) 0.0401(16) -0.0100(11)
Cl(4) 0.130(3) 0.0806(16) 0.0466(14) 0.0155(16) 0.0019(15) 0.0143(11)
P(1) 0.0202(10) 0.0192(7) 0.0224(8) 0.0039(5) -0.0005(6) -0.0016(5)
P(2) 0.0193(11) 0.0222(7) 0.0230(8) 0.0015(6) 0.0017(6) -0.0024(5)
P(3) 0.0224(11) 0.0227(7) 0.0306(9) 0.0053(6) 0.0079(7) 0.0070(5)
P(4) 0.0207(11) 0.0251(7) 0.0242(8) -0.0020(6) -0.0021(7) 0.0051(5)
O(1) 0.035(3) 0.030(2) 0.029(2) -0.012(2) 0.004(2) 0.0022(17)
O(2) 0.026(3) 0.030(2) 0.026(2) -0.0057(18) -0.0021(19) -0.0019(17)
O(3) 0.039(3) 0.031(2) 0.040(2) -0.018(2) -0.007(2) 0.0048(19)
O(4) 0.033(3) 0.031(2) 0.024(2) -0.0066(19) 0.005(2) 0.0029(17)
N(1) 0.019(3) 0.026(2) 0.020(2) -0.007(2) 0.002(2) 0.0013(18)
N(2) 0.031(3) 0.023(2) 0.022(2) -0.009(2) -0.002(2) 0.0020(19)
C(1) 0.015(4) 0.023(2) 0.026(3) 0.001(2) -0.001(2) -0.005(2)
C(2) 0.019(4) 0.026(3) 0.027(3) -0.001(2) -0.009(2) 0.001(2)
C(3) 0.047(5) 0.018(2) 0.016(2) -0.003(2) -0.007(2) 0.001(2)
C(4) 0.040(5) 0.023(3) 0.021(3) -0.003(2) 0.005(2) -0.004(2)
C(5) 0.022(4) 0.022(2) 0.029(3) -0.002(2) 0.007(2) -0.006(2)
C(6) 0.037(4) 0.021(2) 0.024(3) 0.005(2) 0.004(2) -0.003(2)
C(7) 0.044(5) 0.026(3) 0.025(3) -0.003(2) -0.006(3) -0.002(2)
C(8) 0.032(4) 0.018(2) 0.025(3) -0.004(2) -0.001(2) 0.001(2)
C(9) 0.028(4) 0.019(2) 0.023(3) 0.001(2) -0.001(2) 0.000(2)
C(10) 0.032(4) 0.016(2) 0.023(3) 0.000(2) 0.001(2) 0.004(2)
C(11) 0.021(4) 0.025(2) 0.021(3) 0.007(2) 0.000(2) 0.005(2)
C(12) 0.022(4) 0.015(2) 0.023(3) -0.000(2) 0.002(2) 0.002(2)
C(13) 0.031(4) 0.025(3) 0.023(3) -0.003(2) 0.003(2) -0.002(2)
C(14) 0.031(5) 0.037(3) 0.028(3) -0.003(2) -0.003(3) 0.004(2)
C(15) 0.061(6) 0.039(3) 0.023(3) -0.006(3) -0.005(3) 0.000(2)
C(16) 0.073(7) 0.033(3) 0.027(3) -0.008(3) 0.014(3) -0.004(2)
C(17) 0.038(6) 0.035(3) 0.053(5) -0.001(3) 0.021(3) -0.011(3)
C(18) 0.038(5) 0.028(3) 0.033(3) -0.001(2) 0.001(3) 0.000(2)
C(19) 0.025(4) 0.027(3) 0.032(3) 0.007(2) 0.001(2) -0.007(2)
C(20) 0.020(4) 0.034(3) 0.024(3) -0.003(2) -0.000(2) -0.005(2)
C(21) 0.020(4) 0.027(3) 0.030(3) 0.007(2) -0.000(2) -0.002(2)
C(22) 0.025(4) 0.040(3) 0.026(3) 0.011(2) -0.002(2) -0.001(2)
C(23) 0.080(8) 0.054(4) 0.025(4) -0.001(4) 0.007(4) -0.005(3)
C(24) 0.050(6) 0.046(4) 0.048(4) -0.006(3) 0.034(4) -0.003(3)
C(25) 0.034(6) 0.048(4) 0.051(4) -0.001(3) 0.019(3) -0.006(3)
C(26) 0.045(5) 0.029(3) 0.033(3) 0.002(3) 0.005(3) -0.007(2)
C(27) 0.019(4) 0.017(2) 0.035(3) 0.001(2) -0.000(2) 0.002(2)
C(28) 0.035(5) 0.029(3) 0.031(3) 0.008(2) -0.003(3) -0.004(2)
C(29) 0.040(5) 0.026(3) 0.041(4) 0.018(2) -0.005(3) -0.006(2)
C(30) 0.050(5) 0.022(3) 0.042(4) 0.014(3) -0.010(3) 0.003(2)
C(31) 0.045(5) 0.036(3) 0.029(3) 0.010(3) -0.003(3) 0.004(2)
C(32) 0.038(5) 0.027(3) 0.028(3) 0.010(2) 0.001(3) -0.002(2)
C(33) 0.024(4) 0.019(2) 0.029(3) 0.006(2) 0.005(2) 0.002(2)
C(34) 0.033(5) 0.017(2) 0.035(3) -0.001(2) 0.006(3) 0.001(2)
C(35) 0.038(5) 0.026(3) 0.035(3) 0.001(2) 0.008(3) 0.004(2)
C(36) 0.042(6) 0.028(3) 0.051(4) -0.007(3) 0.027(3) 0.003(2)
C(37) 0.027(5) 0.028(3) 0.068(5) -0.002(2) 0.016(3) 0.006(3)
C(38) 0.029(5) 0.023(3) 0.052(4) -0.003(2) 0.002(3) 0.001(2)
C(39) 0.013(4) 0.025(2) 0.029(3) -0.001(2) 0.001(2) 0.001(2)
C(40) 0.023(4) 0.029(3) 0.021(3) 0.003(2) 0.002(2) 0.001(2)
C(41) 0.019(4) 0.037(3) 0.040(4) 0.005(2) -0.006(3) -0.001(2)
C(42) 0.022(4) 0.039(3) 0.044(4) 0.009(2) -0.004(3) 0.002(2)
C(43) 0.035(5) 0.043(3) 0.034(4) 0.008(3) -0.009(3) 0.008(2)
C(44) 0.028(4) 0.040(3) 0.027(3) 0.000(2) -0.001(2) 0.000(2)
C(45) 0.044(5) 0.028(3) 0.034(3) 0.001(3) -0.005(3) 0.003(2)
C(46) 0.027(4) 0.032(3) 0.032(3) -0.000(2) 0.006(3) 0.010(2)
C(47) 0.033(5) 0.034(3) 0.039(4) 0.007(3) 0.021(3) 0.013(2)
C(48) 0.054(6) 0.020(3) 0.030(3) -0.005(3) 0.014(3) 0.004(2)
C(49) 0.036(5) 0.029(3) 0.024(3) -0.005(2) -0.001(2) 0.008(2)
C(50) 0.029(4) 0.026(3) 0.026(3) -0.002(2) -0.001(2) 0.005(2)
C(51) 0.037(5) 0.027(3) 0.025(3) 0.006(2) -0.001(2) 0.010(2)
C(52) 0.047(5) 0.022(3) 0.036(3) -0.001(2) 0.003(3) 0.008(2)
C(53) 0.029(5) 0.029(3) 0.034(3) -0.008(2) -0.001(3) 0.008(2)
C(54) 0.030(4) 0.023(3) 0.023(3) -0.003(2) 0.000(2) 0.002(2)
C(55) 0.037(5) 0.022(3) 0.026(3) -0.001(2) -0.003(2) 0.002(2)
C(56) 0.031(4) 0.025(3) 0.025(3) -0.004(2) 0.002(2) -0.004(2)
C(57) 0.024(4) 0.025(3) 0.026(3) -0.001(2) 0.003(2) 0.001(2)
C(58) 0.032(4) 0.024(3) 0.023(3) 0.001(2) -0.003(2) 0.002(2)
C(59) 0.040(5) 0.032(3) 0.043(4) -0.005(3) -0.005(3) 0.007(2)
C(60) 0.036(5) 0.042(4) 0.051(5) -0.003(3) -0.017(4) 0.011(3)
C(61) 0.086(8) 0.038(4) 0.035(4) -0.013(4) -0.019(4) 0.008(3)
C(62) 0.081(8) 0.049(4) 0.026(4) 0.011(4) -0.004(4) -0.006(3)
C(63) 0.049(5) 0.034(3) 0.033(3) 0.010(3) -0.002(3) -0.004(2)
C(64) 0.037(5) 0.029(3) 0.035(3) 0.010(2) 0.009(3) 0.007(2)
C(65) 0.044(5) 0.032(3) 0.036(4) -0.004(3) -0.001(3) 0.015(2)
C(66) 0.041(5) 0.031(3) 0.032(3) 0.009(3) -0.004(3) 0.009(2)
C(67) 0.037(6) 0.039(4) 0.062(5) 0.004(3) -0.000(4) 0.016(3)
C(68) 0.048(7) 0.051(4) 0.080(6) -0.000(4) -0.007(5) 0.032(4)
C(69) 0.059(8) 0.047(4) 0.097(8) 0.003(4) -0.038(6) 0.018(4)
C(70) 0.066(7) 0.048(4) 0.048(5) 0.003(4) -0.025(4) 0.013(3)
C(71) 0.035(5) 0.038(3) 0.051(4) 0.008(3) -0.002(3) 0.008(3)
C(72) 0.026(4) 0.026(3) 0.040(4) 0.010(2) 0.011(3) 0.003(2)
C(73) 0.034(5) 0.027(3) 0.061(5) 0.004(3) 0.003(3) 0.008(3)
C(74) 0.029(5) 0.023(3) 0.093(7) 0.002(3) 0.007(4) 0.009(3)
C(75) 0.031(5) 0.036(4) 0.070(5) 0.006(3) 0.020(4) -0.006(3)
C(76) 0.054(6) 0.025(3) 0.058(5) 0.007(3) 0.018(4) -0.006(3)
C(77) 0.039(5) 0.033(3) 0.043(4) 0.009(3) 0.012(3) -0.001(2)
C(78) 0.031(5) 0.019(2) 0.042(4) -0.002(2) -0.015(3) 0.001(2)
C(79) 0.045(5) 0.023(3) 0.040(4) 0.009(3) -0.008(3) 0.001(2)
C(80) 0.079(7) 0.022(3) 0.043(4) 0.008(3) -0.013(4) -0.003(2)
C(81) 0.053(7) 0.033(4) 0.065(5) -0.005(3) -0.033(4) -0.002(3)
C(82) 0.047(6) 0.036(4) 0.076(6) -0.000(3) -0.023(5) 0.002(3)
C(83) 0.042(6) 0.027(3) 0.056(5) -0.000(3) -0.006(3) -0.003(3)
C(84) 0.027(4) 0.033(3) 0.031(3) -0.007(2) 0.003(3) -0.004(2)
C(85) 0.035(5) 0.022(3) 0.054(4) 0.002(2) 0.018(3) -0.001(2)
C(86) 0.030(6) 0.041(4) 0.101(7) -0.001(3) 0.023(4) 0.005(4)
C(87) 0.038(7) 0.042(4) 0.112(8) -0.005(4) 0.036(5) -0.032(4)
C(88) 0.051(7) 0.081(6) 0.057(5) 0.000(5) 0.005(4) -0.035(4)
C(89) 0.016(5) 0.081(5) 0.045(4) -0.001(3) 0.012(3) -0.018(3)
C(90) 0.108(9) 0.040(4) 0.033(4) -0.005(4) 0.024(4) -0.005(3)

loop_
_atom_type_symbol
_atom_type_description
_atom_type_scat_dispersion_real
_atom_type_scat_dispersion_imag
_atom_type_scat_source
C C 0.003 0.002
;
International Tables for Crystallography
(1992, Vol. C, Tables 4.2.6.8 and 6.1.1.4)
;
H H 0.000 0.000
;
International Tables for Crystallography
(1992, Vol. C, Table 6.1.1.4)
;
O O 0.011 0.006
;
International Tables for Crystallography
(1992, Vol. C, Tables 4.2.6.8 and 6.1.1.4)
;
N N 0.006 0.003
;
International Tables for Crystallography
(1992, Vol. C, Tables 4.2.6.8 and 6.1.1.4)
;
P P 0.102 0.094
;
International Tables for Crystallography
(1992, Vol. C, Tables 4.2.6.8 and 6.1.1.4)
;
Ru Ru -1.259 0.836
;
International Tables for Crystallography
(1992, Vol. C, Tables 4.2.6.8 and 6.1.1.4)
;
Cl Cl 0.148 0.159
;
International Tables for Crystallography
(1992, Vol. C, Tables 4.2.6.8 and 6.1.1.4)
;

loop_
_geom_angle_atom_site_label_1
_geom_angle_atom_site_label_2
_geom_angle_atom_site_label_3
_geom_angle
P(1) Ru(1) P(2) 82.63(5)
P(1) Ru(1) C(1) 97.90(15)
P(1) Ru(1) C(2) 92.83(16)
P(1) Ru(1) C(3) 108.43(16)
P(1) Ru(1) C(4) 135.60(16)
P(1) Ru(1) C(5) 170.17(16)
P(1) Ru(1) C(12) 104.67(14)
P(2) Ru(1) C(1) 167.78(15)
P(2) Ru(1) C(2) 155.27(15)
P(2) Ru(1) C(3) 121.38(18)
P(2) Ru(1) C(4) 95.64(19)
P(2) Ru(1) C(5) 91.00(18)
P(2) Ru(1) C(12) 91.28(17)
C(1) Ru(1) C(2) 36.9(2)
C(1) Ru(1) C(3) 70.1(2)
C(1) Ru(1) C(4) 92.5(2)
C(1) Ru(1) C(5) 89.9(2)
C(1) Ru(1) C(12) 76.7(2)
C(2) Ru(1) C(3) 37.6(2)
C(2) Ru(1) C(4) 70.7(2)
C(2) Ru(1) C(5) 89.8(2)
C(2) Ru(1) C(12) 113.3(2)
C(3) Ru(1) C(4) 36.9(2)
C(3) Ru(1) C(5) 68.6(2)
C(3) Ru(1) C(12) 135.6(2)
C(4) Ru(1) C(5) 37.4(2)
C(4) Ru(1) C(12) 119.7(2)
C(5) Ru(1) C(12) 82.9(2)
P(3) Ru(2) P(4) 82.74(6)
P(3) Ru(2) C(46) 97.20(17)
P(3) Ru(2) C(47) 94.74(18)
P(3) Ru(2) C(48) 112.81(18)
P(3) Ru(2) C(49) 140.94(16)
P(3) Ru(2) C(50) 173.07(18)
P(3) Ru(2) C(57) 99.57(16)
P(4) Ru(2) C(46) 172.63(17)
P(4) Ru(2) C(47) 151.19(17)
P(4) Ru(2) C(48) 117.4(2)
P(4) Ru(2) C(49) 93.28(19)
P(4) Ru(2) C(50) 90.64(18)
P(4) Ru(2) C(57) 96.07(18)
C(46) Ru(2) C(47) 36.2(2)
C(46) Ru(2) C(48) 69.5(2)
C(46) Ru(2) C(49) 91.4(2)
C(46) Ru(2) C(50) 89.6(2)
C(46) Ru(2) C(57) 76.7(2)
C(47) Ru(2) C(48) 37.9(2)
C(47) Ru(2) C(49) 70.7(2)
C(47) Ru(2) C(50) 90.1(2)
C(47) Ru(2) C(57) 112.6(2)
C(48) Ru(2) C(49) 36.7(2)
C(48) Ru(2) C(50) 68.5(2)
C(48) Ru(2) C(57) 135.2(2)
C(49) Ru(2) C(50) 37.0(2)
C(49) Ru(2) C(57) 119.5(2)
C(50) Ru(2) C(57) 83.1(2)
Ru(1) P(1) C(19) 109.1(2)
Ru(1) P(1) C(21) 122.71(18)
Ru(1) P(1) C(27) 121.33(19)
C(19) P(1) C(21) 106.1(2)
C(19) P(1) C(27) 96.4(2)
C(21) P(1) C(27) 97.4(2)
Ru(1) P(2) C(20) 108.8(2)
Ru(1) P(2) C(33) 120.5(2)
Ru(1) P(2) C(39) 117.15(19)
C(20) P(2) C(33) 102.3(2)
C(20) P(2) C(39) 104.5(2)
C(33) P(2) C(39) 101.6(2)
Ru(2) P(3) C(64) 109.1(2)
Ru(2) P(3) C(66) 124.1(2)
Ru(2) P(3) C(72) 118.6(2)
C(64) P(3) C(66) 101.9(3)
C(64) P(3) C(72) 102.5(2)
C(66) P(3) C(72) 97.6(3)
Ru(2) P(4) C(65) 110.4(2)
Ru(2) P(4) C(78) 122.7(2)
Ru(2) P(4) C(84) 113.5(2)
C(65) P(4) C(78) 97.4(2)
C(65) P(4) C(84) 108.8(3)
C(78) P(4) C(84) 102.4(3)
C(10) N(1) C(11) 111.9(4)
C(10) N(1) C(13) 122.2(5)
C(11) N(1) C(13) 125.7(4)
C(55) N(2) C(56) 113.1(5)
C(55) N(2) C(58) 121.7(5)
C(56) N(2) C(58) 125.0(5)
Ru(1) C(1) C(2) 71.0(3)
Ru(1) C(1) C(8) 106.7(4)
C(2) C(1) C(8) 132.1(5)
Ru(1) C(2) C(1) 72.1(3)
Ru(1) C(2) C(3) 72.6(3)
C(1) C(2) C(3) 129.7(6)
Ru(1) C(3) C(2) 69.9(3)
Ru(1) C(3) C(4) 69.8(3)
C(2) C(3) C(4) 127.9(5)
Ru(1) C(4) C(3) 73.3(3)
Ru(1) C(4) C(5) 72.0(3)
C(3) C(4) C(5) 126.0(6)
Ru(1) C(5) C(4) 70.7(3)
Ru(1) C(5) C(6) 123.9(4)
C(4) C(5) C(6) 127.0(5)
C(5) C(6) C(7) 115.5(5)
C(6) C(7) C(8) 112.7(5)
C(1) C(8) C(7) 115.6(4)
C(1) C(8) C(9) 106.1(4)
C(7) C(8) C(9) 114.4(5)
C(8) C(9) C(10) 111.4(5)
C(8) C(9) C(12) 114.1(4)
C(10) C(9) C(12) 104.8(4)
O(1) C(10) N(1) 124.9(5)
O(1) C(10) C(9) 126.0(5)
N(1) C(10) C(9) 109.1(5)
O(2) C(11) N(1) 120.8(5)
O(2) C(11) C(12) 129.6(5)
N(1) C(11) C(12) 109.5(4)
Ru(1) C(12) C(9) 110.5(3)
Ru(1) C(12) C(11) 117.9(3)
C(9) C(12) C(11) 104.3(4)
N(1) C(13) C(14) 120.0(6)
N(1) C(13) C(18) 119.4(5)
C(14) C(13) C(18) 120.6(6)
C(13) C(14) C(15) 119.6(7)
C(14) C(15) C(16) 119.7(7)
C(15) C(16) C(17) 120.0(7)
C(16) C(17) C(18) 120.0(8)
C(13) C(18) C(17) 120.1(6)
P(1) C(19) C(20) 111.3(4)
P(2) C(20) C(19) 107.1(4)
P(1) C(21) C(22) 122.6(5)
P(1) C(21) C(26) 118.9(4)
C(22) C(21) C(26) 118.4(6)
C(21) C(22) C(23) 119.9(7)
C(22) C(23) C(24) 120.8(7)
C(23) C(24) C(25) 120.3(8)
C(24) C(25) C(26) 119.8(8)
C(21) C(26) C(25) 120.7(6)
P(1) C(27) C(28) 122.3(4)
P(1) C(27) C(32) 119.4(4)
C(28) C(27) C(32) 117.7(5)
C(27) C(28) C(29) 121.6(6)
C(28) C(29) C(30) 119.7(6)
C(29) C(30) C(31) 119.3(6)
C(30) C(31) C(32) 120.0(6)
C(27) C(32) C(31) 121.6(6)
P(2) C(33) C(34) 119.8(5)
P(2) C(33) C(38) 121.1(4)
C(34) C(33) C(38) 119.2(5)
C(33) C(34) C(35) 119.9(6)
C(34) C(35) C(36) 119.9(6)
C(35) C(36) C(37) 120.1(7)
C(36) C(37) C(38) 121.8(7)
C(33) C(38) C(37) 119.1(6)
P(2) C(39) C(40) 120.4(4)
P(2) C(39) C(44) 121.1(5)
C(40) C(39) C(44) 118.1(5)
C(39) C(40) C(41) 120.5(5)
C(40) C(41) C(42) 121.4(6)
C(41) C(42) C(43) 118.9(6)
C(42) C(43) C(44) 121.0(6)
C(39) C(44) C(43) 120.1(6)
Cl(1) C(45) Cl(2) 110.5(4)
Ru(2) C(46) C(47) 71.0(4)
Ru(2) C(46) C(53) 107.1(4)
C(47) C(46) C(53) 133.4(6)
Ru(2) C(47) C(46) 72.8(4)
Ru(2) C(47) C(48) 72.7(4)
C(46) C(47) C(48) 129.4(6)
Ru(2) C(48) C(47) 69.5(3)
Ru(2) C(48) C(49) 70.4(3)
C(47) C(48) C(49) 127.6(6)
Ru(2) C(49) C(48) 72.9(3)
Ru(2) C(49) C(50) 72.4(3)
C(48) C(49) C(50) 127.0(6)
Ru(2) C(50) C(49) 70.6(3)
Ru(2) C(50) C(51) 123.2(4)
C(49) C(50) C(51) 127.8(6)
C(50) C(51) C(52) 115.3(5)
C(51) C(52) C(53) 113.1(5)
C(46) C(53) C(52) 116.5(5)
C(46) C(53) C(54) 106.4(5)
C(52) C(53) C(54) 112.6(5)
C(53) C(54) C(55) 109.1(5)
C(53) C(54) C(57) 114.1(4)
C(55) C(54) C(57) 104.4(4)
O(3) C(55) N(2) 125.9(6)
O(3) C(55) C(54) 126.5(5)
N(2) C(55) C(54) 107.5(5)
O(4) C(56) N(2) 120.1(5)
O(4) C(56) C(57) 130.6(6)
N(2) C(56) C(57) 109.2(5)
Ru(2) C(57) C(54) 110.3(4)
Ru(2) C(57) C(56) 119.6(3)
C(54) C(57) C(56) 104.5(5)
N(2) C(58) C(59) 119.8(5)
N(2) C(58) C(63) 120.0(6)
C(59) C(58) C(63) 120.1(6)
C(58) C(59) C(60) 119.6(7)
C(59) C(60) C(61) 120.9(8)
C(60) C(61) C(62) 119.5(7)
C(61) C(62) C(63) 119.5(7)
C(58) C(63) C(62) 120.3(8)
P(3) C(64) C(65) 109.7(4)
P(4) C(65) C(64) 112.7(4)
P(3) C(66) C(67) 117.1(5)
P(3) C(66) C(71) 123.9(6)
C(67) C(66) C(71) 118.5(7)
C(66) C(67) C(68) 120.7(8)
C(67) C(68) C(69) 119.7(9)
C(68) C(69) C(70) 121.3(10)
C(69) C(70) C(71) 120.5(8)
C(66) C(71) C(70) 119.2(7)
P(3) C(72) C(73) 121.1(5)
P(3) C(72) C(77) 120.2(5)
C(73) C(72) C(77) 118.7(6)
C(72) C(73) C(74) 120.0(7)
C(73) C(74) C(75) 121.5(7)
C(74) C(75) C(76) 119.6(7)
C(75) C(76) C(77) 119.3(7)
C(72) C(77) C(76) 120.9(6)
P(4) C(78) C(79) 120.0(5)
P(4) C(78) C(83) 121.2(5)
C(79) C(78) C(83) 118.6(6)
C(78) C(79) C(80) 119.5(7)
C(79) C(80) C(81) 121.9(7)
C(80) C(81) C(82) 119.4(8)
C(81) C(82) C(83) 119.9(8)
C(78) C(83) C(82) 120.6(7)
P(4) C(84) C(85) 121.1(5)
P(4) C(84) C(89) 118.7(5)
C(85) C(84) C(89) 120.0(6)
C(84) C(85) C(86) 120.2(7)
C(85) C(86) C(87) 119.6(8)
C(86) C(87) C(88) 118.5(8)
C(87) C(88) C(89) 121.8(8)
C(84) C(89) C(88) 119.8(7)
Cl(3) C(90) Cl(4) 111.4(4)
Ru(1) C(1) H(1) 111.2
C(2) C(1) H(1) 112.0
C(8) C(1) H(1) 112.9
Ru(1) C(2) H(2) 113.5
C(1) C(2) H(2) 112.8
C(3) C(2) H(2) 113.6
Ru(1) C(3) H(3) 111.6
C(2) C(3) H(3) 111.9
C(4) C(3) H(3) 112.9
Ru(1) C(4) H(4) 115.5
C(3) C(4) H(4) 114.9
C(5) C(4) H(4) 117.0
Ru(1) C(5) H(5) 109.7
C(4) C(5) H(5) 109.9
C(6) C(5) H(5) 110.1
C(5) C(6) H(6) 108.1
C(5) C(6) H(7) 108.3
C(7) C(6) H(6) 108.3
C(7) C(6) H(7) 107.1
H(6) C(6) H(7) 109.5
C(6) C(7) H(8) 107.8
C(6) C(7) H(9) 108.8
C(8) C(7) H(8) 108.9
C(8) C(7) H(9) 109.1
H(8) C(7) H(9) 109.5
C(1) C(8) H(10) 105.9
C(7) C(8) H(10) 107.6
C(9) C(8) H(10) 106.4
C(8) C(9) H(11) 108.3
C(10) C(9) H(11) 109.7
C(12) C(9) H(11) 108.5
Ru(1) C(12) H(12) 107.5
C(9) C(12) H(12) 108.9
C(11) C(12) H(12) 107.5
C(13) C(14) H(13) 120.2
C(15) C(14) H(13) 120.1
C(14) C(15) H(14) 120.0
C(16) C(15) H(14) 120.3
C(15) C(16) H(15) 118.9
C(17) C(16) H(15) 121.1
C(16) C(17) H(16) 119.5
C(18) C(17) H(16) 120.5
C(13) C(18) H(17) 119.0
C(17) C(18) H(17) 120.9
P(1) C(19) H(18) 108.7
P(1) C(19) H(19) 109.3
C(20) C(19) H(18) 108.1
C(20) C(19) H(19) 109.8
H(18) C(19) H(19) 109.5
P(2) C(20) H(20) 110.4
P(2) C(20) H(21) 109.4
C(19) C(20) H(20) 110.8
C(19) C(20) H(21) 109.6
H(20) C(20) H(21) 109.5
C(21) C(22) H(26) 119.3
C(23) C(22) H(26) 120.8
C(22) C(23) H(25) 119.7
C(24) C(23) H(25) 119.4
C(23) C(24) H(24) 119.5
C(25) C(24) H(24) 120.2
C(24) C(25) H(23) 119.7
C(26) C(25) H(23) 120.5
C(21) C(26) H(22) 119.4
C(25) C(26) H(22) 119.9
C(27) C(28) H(27) 118.8
C(29) C(28) H(27) 119.6
C(28) C(29) H(28) 120.6
C(30) C(29) H(28) 119.8
C(29) C(30) H(29) 120.4
C(31) C(30) H(29) 120.2
C(30) C(31) H(30) 120.4
C(32) C(31) H(30) 119.6
C(27) C(32) H(31) 118.6
C(31) C(32) H(31) 119.8
C(33) C(34) H(32) 119.9
C(35) C(34) H(32) 120.2
C(34) C(35) H(33) 120.1
C(36) C(35) H(33) 120.0
C(35) C(36) H(34) 120.2
C(37) C(36) H(34) 119.7
C(36) C(37) H(35) 119.5
C(38) C(37) H(35) 118.7
C(33) C(38) H(36) 119.9
C(37) C(38) H(36) 121.0
C(39) C(40) H(37) 119.1
C(41) C(40) H(37) 120.4
C(40) C(41) H(38) 118.7
C(42) C(41) H(38) 119.9
C(41) C(42) H(39) 120.8
C(43) C(42) H(39) 120.2
C(42) C(43) H(40) 119.5
C(44) C(43) H(40) 119.5
C(39) C(44) H(41) 119.9
C(43) C(44) H(41) 120.0
Cl(1) C(45) H(42) 108.7
Cl(1) C(45) H(43) 109.3
Cl(2) C(45) H(42) 109.2
Cl(2) C(45) H(43) 109.6
H(42) C(45) H(43) 109.5
Ru(2) C(46) H(44) 111.1
C(47) C(46) H(44) 112.1
C(53) C(46) H(44) 111.5
Ru(2) C(47) H(45) 113.9
C(46) C(47) H(45) 113.5
C(48) C(47) H(45) 113.8
Ru(2) C(48) H(46) 111.4
C(47) C(48) H(46) 112.7
C(49) C(48) H(46) 112.5
Ru(2) C(49) H(47) 115.2
C(48) C(49) H(47) 115.3
C(50) C(49) H(47) 115.2
Ru(2) C(50) H(48) 109.3
C(49) C(50) H(48) 110.3
C(51) C(50) H(48) 110.0
C(50) C(51) H(49) 108.3
C(50) C(51) H(50) 107.6
C(52) C(51) H(49) 108.3
C(52) C(51) H(50) 107.8
H(49) C(51) H(50) 109.5
C(51) C(52) H(51) 107.9
C(51) C(52) H(52) 108.5
C(53) C(52) H(51) 108.2
C(53) C(52) H(52) 109.5
H(51) C(52) H(52) 109.5
C(46) C(53) H(53) 107.5
C(52) C(53) H(53) 106.3
C(54) C(53) H(53) 107.1
C(53) C(54) H(54) 110.0
C(55) C(54) H(54) 109.4
C(57) C(54) H(54) 109.6
Ru(2) C(57) H(55) 107.4
C(54) C(57) H(55) 107.9
C(56) C(57) H(55) 106.5
C(58) C(59) H(56) 119.5
C(60) C(59) H(56) 120.9
C(59) C(60) H(57) 120.0
C(61) C(60) H(57) 119.0
C(60) C(61) H(58) 120.9
C(62) C(61) H(58) 119.5
C(61) C(62) H(59) 120.6
C(63) C(62) H(59) 119.9
C(58) C(63) H(60) 119.7
C(62) C(63) H(60) 119.9
P(3) C(64) H(61) 109.6
P(3) C(64) H(62) 109.0
C(65) C(64) H(61) 109.3
C(65) C(64) H(62) 109.7
H(61) C(64) H(62) 109.5
P(4) C(65) H(63) 108.7
P(4) C(65) H(64) 108.6
C(64) C(65) H(63) 108.7
C(64) C(65) H(64) 108.7
H(63) C(65) H(64) 109.5
C(66) C(67) H(65) 119.6
C(68) C(67) H(65) 119.6
C(67) C(68) H(66) 119.3
C(69) C(68) H(66) 121.0
C(68) C(69) H(67) 118.6
C(70) C(69) H(67) 120.0
C(69) C(70) H(68) 119.6
C(71) C(70) H(68) 119.8
C(66) C(71) H(69) 120.4
C(70) C(71) H(69) 120.4
C(72) C(73) H(70) 120.1
C(74) C(73) H(70) 119.8
C(73) C(74) H(71) 119.2
C(75) C(74) H(71) 119.2
C(74) C(75) H(72) 119.8
C(76) C(75) H(72) 120.6
C(75) C(76) H(73) 120.4
C(77) C(76) H(73) 120.3
C(72) C(77) H(74) 119.4
C(76) C(77) H(74) 119.6
C(78) C(79) H(75) 120.5
C(80) C(79) H(75) 119.9
C(79) C(80) H(76) 119.5
C(81) C(80) H(76) 118.6
C(80) C(81) H(77) 119.7
C(82) C(81) H(77) 120.9
C(81) C(82) H(78) 118.9
C(83) C(82) H(78) 121.2
C(78) C(83) H(79) 120.1
C(82) C(83) H(79) 119.3
C(84) C(85) H(80) 120.1
C(86) C(85) H(80) 119.7
C(85) C(86) H(81) 120.0
C(87) C(86) H(81) 120.4
C(86) C(87) H(82) 119.5
C(88) C(87) H(82) 121.9
C(87) C(88) H(83) 118.4
C(89) C(88) H(83) 119.7
C(84) C(89) H(84) 119.1
C(88) C(89) H(84) 121.0
Cl(3) C(90) H(85) 109.4
Cl(3) C(90) H(86) 108.4
Cl(4) C(90) H(85) 109.2
Cl(4) C(90) H(86) 108.9
H(85) C(90) H(86) 109.5

loop_
_geom_bond_atom_site_label_1
_geom_bond_atom_site_label_2
_geom_bond_distance
Ru(1) P(1) 2.3282(15)
Ru(1) P(2) 2.3110(17)
Ru(1) C(1) 2.226(6)
Ru(1) C(2) 2.211(6)
Ru(1) C(3) 2.247(6)
Ru(1) C(4) 2.202(6)
Ru(1) C(5) 2.219(6)
Ru(1) C(12) 2.212(5)
Ru(2) P(3) 2.3205(17)
Ru(2) P(4) 2.3022(18)
Ru(2) C(46) 2.220(7)
Ru(2) C(47) 2.198(7)
Ru(2) C(48) 2.240(7)
Ru(2) C(49) 2.207(6)
Ru(2) C(50) 2.230(6)
Ru(2) C(57) 2.222(5)
Cl(1) C(45) 1.775(8)
Cl(2) C(45) 1.754(7)
Cl(3) C(90) 1.771(10)
Cl(4) C(90) 1.762(9)
P(1) C(19) 1.842(6)
P(1) C(21) 1.830(6)
P(1) C(27) 1.846(6)
P(2) C(20) 1.840(6)
P(2) C(33) 1.846(6)
P(2) C(39) 1.837(6)
P(3) C(64) 1.826(7)
P(3) C(66) 1.835(7)
P(3) C(72) 1.861(6)
P(4) C(65) 1.853(6)
P(4) C(78) 1.844(6)
P(4) C(84) 1.823(7)
O(1) C(10) 1.205(7)
O(2) C(11) 1.224(7)
O(3) C(55) 1.202(8)
O(4) C(56) 1.220(7)
N(1) C(10) 1.384(7)
N(1) C(11) 1.408(8)
N(1) C(13) 1.430(8)
N(2) C(55) 1.383(7)
N(2) C(56) 1.407(8)
N(2) C(58) 1.436(7)
C(1) C(2) 1.405(8)
C(1) C(8) 1.530(7)
C(2) C(3) 1.435(9)
C(3) C(4) 1.408(10)
C(4) C(5) 1.416(8)
C(5) C(6) 1.501(7)
C(6) C(7) 1.514(10)
C(7) C(8) 1.494(8)
C(8) C(9) 1.550(8)
C(9) C(10) 1.496(8)
C(9) C(12) 1.563(8)
C(11) C(12) 1.479(8)
C(13) C(14) 1.374(9)
C(13) C(18) 1.376(11)
C(14) C(15) 1.387(10)
C(15) C(16) 1.373(13)
C(16) C(17) 1.393(11)
C(17) C(18) 1.359(10)
C(19) C(20) 1.499(9)
C(21) C(22) 1.402(8)
C(21) C(26) 1.392(10)
C(22) C(23) 1.381(11)
C(23) C(24) 1.354(14)
C(24) C(25) 1.387(11)
C(25) C(26) 1.377(11)
C(27) C(28) 1.390(9)
C(27) C(32) 1.383(9)
C(28) C(29) 1.393(9)
C(29) C(30) 1.389(10)
C(30) C(31) 1.387(10)
C(31) C(32) 1.390(9)
C(33) C(34) 1.386(8)
C(33) C(38) 1.402(10)
C(34) C(35) 1.403(9)
C(35) C(36) 1.367(11)
C(36) C(37) 1.356(11)
C(37) C(38) 1.378(10)
C(39) C(40) 1.389(8)
C(39) C(44) 1.397(8)
C(40) C(41) 1.381(9)
C(41) C(42) 1.355(9)
C(42) C(43) 1.381(10)
C(43) C(44) 1.381(10)
C(46) C(47) 1.372(9)
C(46) C(53) 1.523(8)
C(47) C(48) 1.440(10)
C(48) C(49) 1.400(11)
C(49) C(50) 1.409(8)
C(50) C(51) 1.516(8)
C(51) C(52) 1.485(10)
C(52) C(53) 1.518(9)
C(53) C(54) 1.551(9)
C(54) C(55) 1.528(9)
C(54) C(57) 1.561(8)
C(56) C(57) 1.475(8)
C(58) C(59) 1.383(11)
C(58) C(63) 1.364(9)
C(59) C(60) 1.382(11)
C(60) C(61) 1.358(12)
C(61) C(62) 1.398(14)
C(62) C(63) 1.384(10)
C(64) C(65) 1.487(10)
C(66) C(67) 1.392(12)
C(66) C(71) 1.394(10)
C(67) C(68) 1.378(13)
C(68) C(69) 1.387(14)
C(69) C(70) 1.317(15)
C(70) C(71) 1.426(13)
C(72) C(73) 1.405(10)
C(72) C(77) 1.357(9)
C(73) C(74) 1.381(10)
C(74) C(75) 1.352(12)
C(75) C(76) 1.386(11)
C(76) C(77) 1.416(9)
C(78) C(79) 1.385(10)
C(78) C(83) 1.394(11)
C(79) C(80) 1.391(10)
C(80) C(81) 1.347(14)
C(81) C(82) 1.386(13)
C(82) C(83) 1.384(11)
C(84) C(85) 1.380(10)
C(84) C(89) 1.383(10)
C(85) C(86) 1.394(11)
C(86) C(87) 1.410(15)
C(87) C(88) 1.373(14)
C(88) C(89) 1.374(13)
C(1) H(1) 0.950
C(2) H(2) 0.950
C(3) H(3) 0.950
C(4) H(4) 0.950
C(5) H(5) 0.950
C(6) H(6) 0.950
C(6) H(7) 0.950
C(7) H(8) 0.950
C(7) H(9) 0.950
C(8) H(10) 0.950
C(9) H(11) 0.950
C(12) H(12) 0.950
C(14) H(13) 0.950
C(15) H(14) 0.950
C(16) H(15) 0.950
C(17) H(16) 0.950
C(18) H(17) 0.950
C(19) H(18) 0.950
C(19) H(19) 0.950
C(20) H(20) 0.950
C(20) H(21) 0.950
C(22) H(26) 0.950
C(23) H(25) 0.950
C(24) H(24) 0.950
C(25) H(23) 0.950
C(26) H(22) 0.950
C(28) H(27) 0.950
C(29) H(28) 0.950
C(30) H(29) 0.950
C(31) H(30) 0.950
C(32) H(31) 0.950
C(34) H(32) 0.950
C(35) H(33) 0.950
C(36) H(34) 0.950
C(37) H(35) 0.950
C(38) H(36) 0.950
C(40) H(37) 0.950
C(41) H(38) 0.950
C(42) H(39) 0.950
C(43) H(40) 0.950
C(44) H(41) 0.950
C(45) H(42) 0.950
C(45) H(43) 0.950
C(46) H(44) 0.950
C(47) H(45) 0.950
C(48) H(46) 0.950
C(49) H(47) 0.950
C(50) H(48) 0.950
C(51) H(49) 0.950
C(51) H(50) 0.950
C(52) H(51) 0.950
C(52) H(52) 0.950
C(53) H(53) 0.950
C(54) H(54) 0.950
C(57) H(55) 0.950
C(59) H(56) 0.950
C(60) H(57) 0.950
C(61) H(58) 0.950
C(62) H(59) 0.950
C(63) H(60) 0.950
C(64) H(61) 0.950
C(64) H(62) 0.950
C(65) H(63) 0.950
C(65) H(64) 0.950
C(67) H(65) 0.950
C(68) H(66) 0.950
C(69) H(67) 0.950
C(70) H(68) 0.950
C(71) H(69) 0.950
C(73) H(70) 0.950
C(74) H(71) 0.950
C(75) H(72) 0.950
C(76) H(73) 0.950
C(77) H(74) 0.950
C(79) H(75) 0.950
C(80) H(76) 0.950
C(81) H(77) 0.950
C(82) H(78) 0.950
C(83) H(79) 0.950
C(85) H(80) 0.950
C(86) H(81) 0.950
C(87) H(82) 0.950
C(88) H(83) 0.950
C(89) H(84) 0.950
C(90) H(85) 0.950
C(90) H(86) 0.950

loop_
_geom_contact_atom_site_label_1
_geom_contact_atom_site_label_2
_geom_contact_distance
_geom_contact_site_symmetry_2
Cl(2) C(76) 3.429(8) 76602
O(1) C(42) 3.277(8) 65501
O(1) C(64) 3.241(8) 65501
O(1) C(65) 3.293(8) 65501
O(1) C(90) 3.279(9) 65501
O(2) C(45) 3.163(7) .
O(3) C(19) 3.239(7) 56501
O(3) C(20) 3.358(7) 56501
O(3) C(45) 3.188(7) 56501
O(3) C(87) 3.238(11) 65501
O(4) C(90) 3.119(9) .
C(1) C(41) 3.584(9) 65501
C(4) C(40) 3.541(8) 76702
C(4) C(41) 3.586(9) 76702
C(19) O(3) 3.239(7) 54501
C(20) O(3) 3.358(7) 54501
C(30) C(30) 3.596(10) 85702
C(40) C(4) 3.541(8) 76702
C(41) C(1) 3.584(9) 45501
C(41) C(4) 3.586(9) 76702
C(42) O(1) 3.277(8) 45501
C(45) O(2) 3.163(7) .
C(45) O(3) 3.188(7) 54501
C(64) O(1) 3.241(8) 45501
C(65) O(1) 3.293(8) 45501
C(68) C(88) 3.495(12) 65501
C(68) C(89) 3.388(12) 65501
C(76) Cl(2) 3.429(8) 76602
C(87) O(3) 3.238(11) 45501
C(88) C(68) 3.495(12) 45501
C(89) C(68) 3.388(12) 45501
C(90) O(1) 3.279(9) 45501
C(90) O(4) 3.119(9) .
